data_7048713
loop_
_publ_author_name
'Pandey, Madhusudan K.'
'Kunchur, Harish S.'
'Ananthnag, GS'
'Mague, Joel T.'
'Balakrishna, Maravanji Shivaramaiah'

_publ_section_title
;
 Catechol and 1,2,4,5-tetrahydroxybenzene functionalized
 cyclodiphosphazane ligands: synthesis, structural studies, and transition
 metal complexes&#x0278;
;
_journal_name_full 'Dalton Transactions'
_journal_paper_doi 10.1039/C8DT04819C
_journal_year 2019
_chemical_formula_moiety 'C22 H38 N4 O4 P4'
_chemical_formula_sum 'C22 H38 N4 O4 P4'
_chemical_formula_weight 546.44
_space_group_crystal_system trigonal
_space_group_IT_number 148
_space_group_name_Hall '-R 3'
_space_group_name_H-M_alt 'R -3'
_symmetry_space_group_name_Hall '-R 3'
_symmetry_space_group_name_H-M 'R -3 :H'
_atom_sites_solution_hydrogens geom
_atom_sites_solution_primary dual
_audit_creation_date 2018-09-29
_audit_creation_method
;
Olex2 1.2
(compiled 2018.05.29 svn.r3508 for OlexSys, GUI svn.r5506)
;
_audit_update_record
;
2018-12-05 deposited with the CCDC.
2019-01-24 downloaded from the CCDC.
;
_cell_angle_alpha 90
_cell_angle_beta 90
_cell_angle_gamma 120
_cell_formula_units_Z 9
_cell_length_a 34.968(2)
_cell_length_b 34.968(2)
_cell_length_c 6.2485(3)
_cell_measurement_reflns_used 6452
_cell_measurement_temperature 150(2)
_cell_measurement_theta_max 29.8790
_cell_measurement_theta_min 2.0320
_cell_volume 6616.8(6)
_computing_molecular_graphics 'Olex2 (Dolomanov et al., 2009)'
_computing_publication_material 'Olex2 (Dolomanov et al., 2009)'
_computing_structure_refinement 'ShelXL (Sheldrick, 2015)'
_computing_structure_solution 'ShelXT (Sheldrick, 2015)'
_diffrn_ambient_temperature 150.0
_diffrn_measured_fraction_theta_full 0.992
_diffrn_measured_fraction_theta_max 0.992
_diffrn_measurement_device_type 'Rigaku saturn724'
_diffrn_radiation_type MoK\a
_diffrn_radiation_wavelength 0.71073
_diffrn_reflns_av_R_equivalents 0.0715
_diffrn_reflns_av_unetI/netI 0.0782
_diffrn_reflns_Laue_measured_fraction_full 0.992
_diffrn_reflns_Laue_measured_fraction_max 0.992
_diffrn_reflns_limit_h_max 41
_diffrn_reflns_limit_h_min -41
_diffrn_reflns_limit_k_max 30
_diffrn_reflns_limit_k_min -41
_diffrn_reflns_limit_l_max 7
_diffrn_reflns_limit_l_min -7
_diffrn_reflns_number 7348
_diffrn_reflns_point_group_measured_fraction_full 0.992
_diffrn_reflns_point_group_measured_fraction_max 0.992
_diffrn_reflns_theta_full 24.995
_diffrn_reflns_theta_max 24.995
_diffrn_reflns_theta_min 2.330
_exptl_absorpt_coefficient_mu 0.289
_exptl_absorpt_correction_T_max 1.00000
_exptl_absorpt_correction_T_min 0.83782
_exptl_absorpt_correction_type numerical
_exptl_absorpt_process_details 'numabs Rigaku 1999'
_exptl_crystal_colour colourless
_exptl_crystal_density_diffrn 1.234
_exptl_crystal_description needle
_exptl_crystal_F_000 2610
_exptl_crystal_size_max 0.27
_exptl_crystal_size_mid 0.038
_exptl_crystal_size_min 0.034
_refine_diff_density_max 0.369
_refine_diff_density_min -0.373
_refine_diff_density_rms 0.083
_refine_ls_extinction_method none
_refine_ls_goodness_of_fit_ref 1.039
_refine_ls_hydrogen_treatment constr
_refine_ls_matrix_type full
_refine_ls_number_parameters 160
_refine_ls_number_reflns 2574
_refine_ls_number_restraints 0
_refine_ls_restrained_S_all 1.039
_refine_ls_R_factor_all 0.0655
_refine_ls_R_factor_gt 0.0483
_refine_ls_shift/su_max 0.001
_refine_ls_shift/su_mean 0.000
_refine_ls_structure_factor_coef Fsqd
_refine_ls_weighting_details 'w=1/[\s^2^(Fo^2^)+(0.0442P)^2^+14.3065P] where P=(Fo^2^+2Fc^2^)/3'
_refine_ls_weighting_scheme calc
_refine_ls_wR_factor_gt 0.1074
_refine_ls_wR_factor_ref 0.1201
_reflns_Friedel_coverage 0.000
_reflns_number_gt 2050
_reflns_number_total 2574
_reflns_threshold_expression 'I > 2\s(I)'
_cod_data_source_file c8dt04819c2.cif
_cod_data_source_block compound-2
_cod_original_cell_volume 6616.7(9)
_cod_database_code 7048713
_shelx_shelxl_version_number 2014/7
_shelx_space_group_comment
;
The symmetry employed for this shelxl refinement is uniquely defined
by the following loop, which should always be used as a source of
symmetry information in preference to the above space-group names.
They are only intended as comments.
;
_olex2_refinement_description
;
1. Fixed Uiso
 At 1.2 times of:
  All C(H) groups
 At 1.5 times of:
  All C(H,H,H) groups
2.a Aromatic/amide H refined with riding coordinates:
 C3(H3)
2.b Idealised Me refined as rotating group:
 C6(H6A,H6B,H6C), C5(H5A,H5B,H5C), C10(H10A,H10B,H10C), C9(H9A,H9B,H9C),
 C11(H11A,H11B,H11C), C7(H7A,H7B,H7C)
;
_olex2_submission_special_instructions 'No special instructions were received'

loop_
_space_group_symop_operation_xyz
'x, y, z'
'-y, x-y, z'
'-x+y, -x, z'
'x+2/3, y+1/3, z+1/3'
'-y+2/3, x-y+1/3, z+1/3'
'-x+y+2/3, -x+1/3, z+1/3'
'x+1/3, y+2/3, z+2/3'
'-y+1/3, x-y+2/3, z+2/3'
'-x+y+1/3, -x+2/3, z+2/3'
'-x, -y, -z'
'y, -x+y, -z'
'x-y, x, -z'
'-x+2/3, -y+1/3, -z+1/3'
'y+2/3, -x+y+1/3, -z+1/3'
'x-y+2/3, x+1/3, -z+1/3'
'-x+1/3, -y+2/3, -z+2/3'
'y+1/3, -x+y+2/3, -z+2/3'
'x-y+1/3, x+2/3, -z+2/3'

loop_
_atom_site_label
_atom_site_type_symbol
_atom_site_fract_x
_atom_site_fract_y
_atom_site_fract_z
_atom_site_U_iso_or_equiv
_atom_site_adp_type
_atom_site_occupancy
_atom_site_site_symmetry_order
_atom_site_calc_flag
_atom_site_refinement_flags_posn
P2 P 0.72083(2) 0.56800(2) 0.37840(11) 0.0183(2) Uani 1 1 d .
P1 P 0.72365(2) 0.54357(2) 0.76253(11) 0.0183(2) Uani 1 1 d .
O2 O 0.76571(6) 0.61719(6) 0.3738(3) 0.0245(5) Uani 1 1 d .
O1 O 0.76973(6) 0.58693(6) 0.8490(3) 0.0236(5) Uani 1 1 d .
N1 N 0.73758(7) 0.53630(8) 0.5108(3) 0.0208(5) Uani 1 1 d .
N2 N 0.69855(8) 0.56659(7) 0.6226(3) 0.0192(5) Uani 1 1 d .
C3 C 0.83476(8) 0.65379(9) 0.8682(4) 0.0161(6) Uani 1 1 d .
H3 H 0.8358 0.6448 1.0104 0.019 Uiso 1 1 calc R
C1 C 0.79929(9) 0.62552(9) 0.7428(4) 0.0173(6) Uani 1 1 d .
C2 C 0.79758(9) 0.63882(9) 0.5320(4) 0.0182(6) Uani 1 1 d .
C8 C 0.76100(9) 0.51349(10) 0.4370(4) 0.0235(7) Uani 1 1 d .
C6 C 0.63623(10) 0.55291(10) 0.8491(5) 0.0301(7) Uani 1 1 d .
H6A H 0.6176 0.5255 0.7703 0.045 Uiso 1 1 calc GR
H6B H 0.6180 0.5650 0.9012 0.045 Uiso 1 1 calc GR
H6C H 0.6500 0.5467 0.9708 0.045 Uiso 1 1 calc GR
C4 C 0.67205(10) 0.58628(9) 0.7012(4) 0.0225(7) Uani 1 1 d .
C5 C 0.70142(11) 0.62896(10) 0.8244(5) 0.0321(8) Uani 1 1 d .
H5A H 0.7133 0.6222 0.9519 0.048 Uiso 1 1 calc GR
H5B H 0.6839 0.6425 0.8678 0.048 Uiso 1 1 calc GR
H5C H 0.7258 0.6495 0.7326 0.048 Uiso 1 1 calc GR
C10 C 0.77039(11) 0.49276(11) 0.6321(5) 0.0337(8) Uani 1 1 d .
H10A H 0.7882 0.5159 0.7358 0.051 Uiso 1 1 calc GR
H10B H 0.7865 0.4779 0.5863 0.051 Uiso 1 1 calc GR
H10C H 0.7424 0.4712 0.6986 0.051 Uiso 1 1 calc GR
C9 C 0.80437(10) 0.54641(12) 0.3289(5) 0.0376(8) Uani 1 1 d .
H9A H 0.7982 0.5598 0.2056 0.056 Uiso 1 1 calc GR
H9B H 0.8198 0.5310 0.2806 0.056 Uiso 1 1 calc GR
H9C H 0.8230 0.5695 0.4312 0.056 Uiso 1 1 calc GR
C11 C 0.73179(11) 0.47697(11) 0.2787(5) 0.0368(8) Uani 1 1 d .
H11A H 0.7042 0.4557 0.3495 0.055 Uiso 1 1 calc GR
H11B H 0.7474 0.4618 0.2298 0.055 Uiso 1 1 calc GR
H11C H 0.7251 0.4900 0.1556 0.055 Uiso 1 1 calc GR
C7 C 0.65155(12) 0.59595(11) 0.5074(5) 0.0360(8) Uani 1 1 d .
H7A H 0.6750 0.6179 0.4159 0.054 Uiso 1 1 calc GR
H7B H 0.6326 0.6075 0.5560 0.054 Uiso 1 1 calc GR
H7C H 0.6339 0.5687 0.4260 0.054 Uiso 1 1 calc GR

loop_
_atom_site_aniso_label
_atom_site_aniso_U_11
_atom_site_aniso_U_22
_atom_site_aniso_U_33
_atom_site_aniso_U_23
_atom_site_aniso_U_13
_atom_site_aniso_U_12
P2 0.0166(4) 0.0181(4) 0.0169(4) -0.0003(3) -0.0013(3) 0.0063(3)
P1 0.0170(4) 0.0171(4) 0.0181(4) 0.0017(3) 0.0011(3) 0.0065(3)
O2 0.0214(11) 0.0221(11) 0.0164(9) 0.0014(8) -0.0067(8) 0.0008(9)
O1 0.0205(11) 0.0202(11) 0.0170(9) 0.0056(8) -0.0011(8) 0.0003(9)
N1 0.0215(13) 0.0265(14) 0.0191(12) 0.0004(10) -0.0003(10) 0.0156(12)
N2 0.0219(13) 0.0192(13) 0.0195(11) 0.0010(10) 0.0008(10) 0.0125(11)
C3 0.0161(14) 0.0203(15) 0.0124(12) 0.0021(11) 0.0008(11) 0.0094(13)
C1 0.0157(14) 0.0153(14) 0.0181(13) 0.0046(12) 0.0018(11) 0.0056(12)
C2 0.0155(14) 0.0190(15) 0.0174(13) -0.0015(12) -0.0017(11) 0.0067(12)
C8 0.0237(16) 0.0287(17) 0.0237(14) -0.0045(13) -0.0021(13) 0.0172(14)
C6 0.0262(17) 0.0278(18) 0.0366(17) 0.0006(14) 0.0076(14) 0.0138(15)
C4 0.0256(16) 0.0219(16) 0.0240(14) -0.0008(12) -0.0015(13) 0.0149(14)
C5 0.0362(19) 0.0209(17) 0.0380(17) -0.0039(14) 0.0017(15) 0.0133(15)
C10 0.042(2) 0.048(2) 0.0279(16) -0.0025(15) -0.0044(15) 0.0350(18)
C9 0.0295(19) 0.050(2) 0.0398(18) 0.0025(17) 0.0085(15) 0.0242(18)
C11 0.045(2) 0.044(2) 0.0352(17) -0.0139(16) -0.0124(16) 0.0321(18)
C7 0.052(2) 0.043(2) 0.0297(16) -0.0029(15) -0.0046(16) 0.0361(19)

loop_
_atom_type_symbol
_atom_type_description
_atom_type_scat_dispersion_real
_atom_type_scat_dispersion_imag
_atom_type_scat_source
C C 0.0033 0.0016 'International Tables Vol C Tables 4.2.6.8 and 6.1.1.4'
H H 0.0000 0.0000 'International Tables Vol C Tables 4.2.6.8 and 6.1.1.4'
N N 0.0061 0.0033 'International Tables Vol C Tables 4.2.6.8 and 6.1.1.4'
O O 0.0106 0.0060 'International Tables Vol C Tables 4.2.6.8 and 6.1.1.4'
P P 0.1023 0.0942 'International Tables Vol C Tables 4.2.6.8 and 6.1.1.4'

loop_
_geom_angle_atom_site_label_1
_geom_angle_atom_site_label_2
_geom_angle_atom_site_label_3
_geom_angle
_geom_angle_site_symmetry_1
_geom_angle_site_symmetry_3
O2 P2 P1 100.87(7) . .
O2 P2 N1 103.27(11) . .
O2 P2 N2 103.22(11) . .
N1 P2 P1 41.13(7) . .
N2 P2 P1 41.00(8) . .
N2 P2 N1 81.22(11) . .
O1 P1 P2 100.49(7) . .
O1 P1 N1 102.58(11) . .
O1 P1 N2 103.34(11) . .
N1 P1 P2 41.16(8) . .
N2 P1 P2 41.09(8) . .
N2 P1 N1 81.35(11) . .
C2 O2 P2 129.63(16) . .
C1 O1 P1 130.03(16) . .
P1 N1 P2 97.71(12) . .
C8 N1 P2 131.66(18) . .
C8 N1 P1 130.35(18) . .
P1 N2 P2 97.91(12) . .
C4 N2 P2 131.64(18) . .
C4 N2 P1 129.66(17) . .
C1 C3 H3 117.6 . .
C1 C3 C2 124.7(2) . 13_666
C2 C3 H3 117.6 13_666 .
O1 C1 C2 129.3(2) . .
C3 C1 O1 112.9(2) . .
C3 C1 C2 117.8(2) . .
O2 C2 C1 129.6(2) . .
C3 C2 O2 112.9(2) 13_666 .
C3 C2 C1 117.5(2) 13_666 .
N1 C8 C10 108.4(2) . .
N1 C8 C9 110.0(2) . .
N1 C8 C11 109.5(2) . .
C9 C8 C10 109.9(3) . .
C9 C8 C11 109.8(3) . .
C11 C8 C10 109.2(2) . .
H6A C6 H6B 109.5 . .
H6A C6 H6C 109.5 . .
H6B C6 H6C 109.5 . .
C4 C6 H6A 109.5 . .
C4 C6 H6B 109.5 . .
C4 C6 H6C 109.5 . .
N2 C4 C6 108.0(2) . .
N2 C4 C5 110.3(2) . .
N2 C4 C7 108.1(2) . .
C6 C4 C5 109.6(2) . .
C6 C4 C7 110.7(3) . .
C7 C4 C5 110.1(2) . .
C4 C5 H5A 109.5 . .
C4 C5 H5B 109.5 . .
C4 C5 H5C 109.5 . .
H5A C5 H5B 109.5 . .
H5A C5 H5C 109.5 . .
H5B C5 H5C 109.5 . .
C8 C10 H10A 109.5 . .
C8 C10 H10B 109.5 . .
C8 C10 H10C 109.5 . .
H10A C10 H10B 109.5 . .
H10A C10 H10C 109.5 . .
H10B C10 H10C 109.5 . .
C8 C9 H9A 109.5 . .
C8 C9 H9B 109.5 . .
C8 C9 H9C 109.5 . .
H9A C9 H9B 109.5 . .
H9A C9 H9C 109.5 . .
H9B C9 H9C 109.5 . .
C8 C11 H11A 109.5 . .
C8 C11 H11B 109.5 . .
C8 C11 H11C 109.5 . .
H11A C11 H11B 109.5 . .
H11A C11 H11C 109.5 . .
H11B C11 H11C 109.5 . .
C4 C7 H7A 109.5 . .
C4 C7 H7B 109.5 . .
C4 C7 H7C 109.5 . .
H7A C7 H7B 109.5 . .
H7A C7 H7C 109.5 . .
H7B C7 H7C 109.5 . .

loop_
_geom_bond_atom_site_label_1
_geom_bond_atom_site_label_2
_geom_bond_distance
_geom_bond_site_symmetry_2
P2 P1 2.5660(9) .
P2 O2 1.6501(19) .
P2 N1 1.704(2) .
P2 N2 1.703(2) .
P1 O1 1.6565(19) .
P1 N1 1.703(2) .
P1 N2 1.700(2) .
O2 C2 1.396(3) .
O1 C1 1.391(3) .
N1 C8 1.474(4) .
N2 C4 1.487(3) .
C3 H3 0.9500 .
C3 C1 1.380(4) .
C3 C2 1.391(4) 13_666
C1 C2 1.408(3) .
C2 C3 1.391(4) 13_666
C8 C10 1.535(4) .
C8 C9 1.528(4) .
C8 C11 1.532(4) .
C6 H6A 0.9800 .
C6 H6B 0.9800 .
C6 H6C 0.9800 .
C6 C4 1.524(4) .
C4 C5 1.531(4) .
C4 C7 1.529(4) .
C5 H5A 0.9800 .
C5 H5B 0.9800 .
C5 H5C 0.9800 .
C10 H10A 0.9800 .
C10 H10B 0.9800 .
C10 H10C 0.9800 .
C9 H9A 0.9800 .
C9 H9B 0.9800 .
C9 H9C 0.9800 .
C11 H11A 0.9800 .
C11 H11B 0.9800 .
C11 H11C 0.9800 .
C7 H7A 0.9800 .
C7 H7B 0.9800 .
C7 H7C 0.9800 .

loop_
_geom_torsion_atom_site_label_1
_geom_torsion_atom_site_label_2
_geom_torsion_atom_site_label_3
_geom_torsion_atom_site_label_4
_geom_torsion
_geom_torsion_site_symmetry_1
_geom_torsion_site_symmetry_4
P2 P1 O1 C1 -1.1(2) . .
P2 P1 N1 C8 174.4(3) . .
P2 P1 N2 C4 -170.6(3) . .
P2 O2 C2 C3 177.45(19) . 13_666
P2 O2 C2 C1 -3.2(4) . .
P2 N1 C8 C10 175.7(2) . .
P2 N1 C8 C9 55.6(3) . .
P2 N1 C8 C11 -65.2(3) . .
P2 N2 C4 C6 140.6(2) . .
P2 N2 C4 C5 -99.7(3) . .
P2 N2 C4 C7 20.8(4) . .
P1 P2 O2 C2 2.6(2) . .
P1 P2 N1 C8 -174.3(3) . .
P1 P2 N2 C4 170.3(3) . .
P1 O1 C1 C3 -178.53(19) . .
P1 O1 C1 C2 1.5(4) . .
P1 N1 C8 C10 3.2(4) . .
P1 N1 C8 C9 -117.0(3) . .
P1 N1 C8 C11 122.2(3) . .
P1 N2 C4 C6 -52.0(3) . .
P1 N2 C4 C5 67.8(3) . .
P1 N2 C4 C7 -171.8(2) . .
O2 P2 N1 P1 91.41(12) . .
O2 P2 N1 C8 -82.9(3) . .
O2 P2 N2 P1 -91.44(12) . .
O2 P2 N2 C4 78.8(3) . .
O1 P1 N1 P2 -91.62(12) . .
O1 P1 N1 C8 82.8(3) . .
O1 P1 N2 P2 90.73(12) . .
O1 P1 N2 C4 -79.8(2) . .
O1 C1 C2 O2 0.7(5) . .
O1 C1 C2 C3 -179.9(2) . 13_666
N1 P2 O2 C2 -39.5(2) . .
N1 P2 N2 P1 10.23(11) . .
N1 P2 N2 C4 -179.5(3) . .
N1 P1 O1 C1 40.9(2) . .
N1 P1 N2 P2 -10.24(11) . .
N1 P1 N2 C4 179.2(3) . .
N2 P2 O2 C2 44.5(2) . .
N2 P2 N1 P1 -10.21(11) . .
N2 P2 N1 C8 175.5(3) . .
N2 P1 O1 C1 -43.1(2) . .
N2 P1 N1 P2 10.22(11) . .
N2 P1 N1 C8 -175.4(3) . .
C3 C1 C2 O2 -179.2(3) . .
C3 C1 C2 C3 0.1(4) . 13_666
C2 C3 C1 O1 179.9(2) 13_666 .
C2 C3 C1 C2 -0.1(4) 13_666 .
